data_7703391
loop_
_publ_author_name
'Wang, Yun-Juan'
'Wu, Dong-Fang'
'Gou, Jian'
'Duan, Yao-Yao'
'Li, Ling'
'Chen, Huan-Huan'
'Gao, Hong-Ling'
'Cui, Jian-Zhong'

_publ_section_title
;
 Modulation of the properties of dinuclear lanthanide complexes through
 utilizing different \b-diketonate co-ligands: near-infrared luminescence
 and magnetization dynamics.
;
_journal_issue 9
_journal_name_full 'Dalton transactions (Cambridge, England : 2003)'
_journal_page_first 2850
_journal_page_last 2861
_journal_paper_doi 10.1039/c9dt04093e
_journal_volume 49
_journal_year 2020
_chemical_formula_moiety 'C58 H50 Ho2 N8 O10'
_chemical_formula_sum 'C58 H50 Ho2 N8 O10'
_chemical_formula_weight 1348.92
_space_group_crystal_system orthorhombic
_space_group_IT_number 60
_space_group_name_Hall '-P 2n 2ab'
_space_group_name_H-M_alt 'P b c n'
_atom_sites_solution_hydrogens geom
_atom_sites_solution_primary direct
_audit_creation_date 2019-07-01
_audit_creation_method
;
Olex2 1.2
(compiled 2017.03.28 svn.r3405 for OlexSys, GUI svn.r5337)
;
_audit_update_record
;
2019-07-11 deposited with the CCDC.	2020-01-29 downloaded from the CCDC.
;
_cell_angle_alpha 90
_cell_angle_beta 90
_cell_angle_gamma 90
_cell_formula_units_Z 4
_cell_length_a 22.114(4)
_cell_length_b 9.879(2)
_cell_length_c 24.526(5)
_cell_measurement_reflns_used 8607
_cell_measurement_temperature 113(2)
_cell_measurement_theta_max 27.8904
_cell_measurement_theta_min 1.8990
_cell_volume 5358.1(18)
_computing_cell_refinement crystalclear
_computing_data_collection crystalclear
_computing_data_reduction crystalclear
_computing_molecular_graphics 'Olex2 (Dolomanov et al., 2009)'
_computing_publication_material 'Olex2 (Dolomanov et al., 2009)'
_computing_structure_refinement 'ShelXL (Sheldrick, 2015)'
_computing_structure_solution 'ShelXS (Sheldrick, 2008)'
_diffrn_ambient_temperature 113.15
_diffrn_measured_fraction_theta_full 0.999
_diffrn_measured_fraction_theta_max 0.999
_diffrn_measurement_device_type 'Rigaku Saturn 70 CCD'
_diffrn_measurement_method '\w scans'
_diffrn_radiation_monochromator confocal
_diffrn_radiation_type MoK\a
_diffrn_radiation_wavelength 0.71073
_diffrn_reflns_av_R_equivalents 0.0794
_diffrn_reflns_av_unetI/netI 0.0483
_diffrn_reflns_Laue_measured_fraction_full 0.999
_diffrn_reflns_Laue_measured_fraction_max 0.999
_diffrn_reflns_limit_h_max 26
_diffrn_reflns_limit_h_min -26
_diffrn_reflns_limit_k_max 11
_diffrn_reflns_limit_k_min -11
_diffrn_reflns_limit_l_max 29
_diffrn_reflns_limit_l_min -25
_diffrn_reflns_number 40550
_diffrn_reflns_point_group_measured_fraction_full 0.999
_diffrn_reflns_point_group_measured_fraction_max 0.999
_diffrn_reflns_theta_full 25.019
_diffrn_reflns_theta_max 25.019
_diffrn_reflns_theta_min 1.899
_diffrn_standards_decay_% 0
_diffrn_standards_interval_count 0
_diffrn_standards_interval_time 0
_diffrn_standards_number 0
_exptl_absorpt_coefficient_mu 3.000
_exptl_absorpt_correction_T_max 1
_exptl_absorpt_correction_T_min 0.8318
_exptl_absorpt_correction_type multi-scan
_exptl_absorpt_process_details crystalclear
_exptl_crystal_colour yellow
_exptl_crystal_colour_primary yellow
_exptl_crystal_density_diffrn 1.672
_exptl_crystal_description block
_exptl_crystal_F_000 2672
_exptl_crystal_size_max 0.2
_exptl_crystal_size_mid 0.18
_exptl_crystal_size_min 0.12
_refine_diff_density_max 1.904
_refine_diff_density_min -0.823
_refine_diff_density_rms 0.118
_refine_ls_extinction_method none
_refine_ls_goodness_of_fit_ref 1.118
_refine_ls_hydrogen_treatment constr
_refine_ls_matrix_type full
_refine_ls_number_parameters 354
_refine_ls_number_reflns 4721
_refine_ls_number_restraints 12
_refine_ls_restrained_S_all 1.117
_refine_ls_R_factor_all 0.0506
_refine_ls_R_factor_gt 0.0338
_refine_ls_shift/su_max 0.003
_refine_ls_shift/su_mean 0.000
_refine_ls_structure_factor_coef Fsqd
_refine_ls_weighting_details 'w=1/[\s^2^(Fo^2^)+(0.0211P)^2^+4.0480P] where P=(Fo^2^+2Fc^2^)/3'
_refine_ls_weighting_scheme calc
_refine_ls_wR_factor_gt 0.0677
_refine_ls_wR_factor_ref 0.0745
_reflns_Friedel_coverage 0.000
_reflns_number_gt 3693
_reflns_number_total 4721
_reflns_threshold_expression 'I > 2\s(I)'
_cod_data_source_file c9dt04093e2.cif
_cod_data_source_block r20181002b1
_cod_depositor_comments 'Adding full bibliography for 7703389--7703398.cif.'
_cod_original_cell_volume 5357.9(19)
_cod_database_code 7703391
_shelx_shelxl_version_number 2018/1
_shelx_space_group_comment
;
The symmetry employed for this shelxl refinement is uniquely defined
by the following loop, which should always be used as a source of
symmetry information in preference to the above space-group names.
They are only intended as comments.
;
_shelx_estimated_absorpt_t_max 0.715
_shelx_estimated_absorpt_t_min 0.585
_olex2_refinement_description
;
1. Fixed Uiso
 At 1.2 times of:
  All C(H) groups, All O(H) groups
 At 1.5 times of:
  All C(H,H,H) groups
2. Uiso/Uaniso restraints and constraints
Uanis(C9) \\sim Ueq, Uanis(C11) \\sim Ueq: with sigma of 0.01 and sigma for
terminal atoms of 0.02
3.a Aromatic/amide H refined with riding coordinates:
 O5(H5), C2(H2), C3(H3), C5(H5A), C7(H7), C11(H11), C12(H12), C13(H13),
 C14(H14), C15(H15), C16(H16), C17(H17), C18(H18), C21(H21), C24(H24), C25(H25),
  C26(H26), C27(H27), C28(H28)
3.b Idealised Me refined as rotating group:
 C8(H8A,H8B,H8C), C29(H29A,H29B,H29C)
;
_olex2_submission_special_instructions 'No special instructions were received'

loop_
_space_group_symop_operation_xyz
'x, y, z'
'-x+1/2, -y+1/2, z+1/2'
'-x, y, -z+1/2'
'x+1/2, -y+1/2, -z'
'-x, -y, -z'
'x-1/2, y-1/2, -z-1/2'
'x, -y, z-1/2'
'-x-1/2, y-1/2, z'

loop_
_atom_site_label
_atom_site_type_symbol
_atom_site_fract_x
_atom_site_fract_y
_atom_site_fract_z
_atom_site_U_iso_or_equiv
_atom_site_adp_type
_atom_site_occupancy
_atom_site_site_symmetry_order
_atom_site_calc_flag
_atom_site_refinement_flags_posn
_atom_site_refinement_flags_adp
Ho1 Ho 0.97981(2) 0.63050(2) 0.94148(2) 0.01882(8) Uani 1 1 d . .
O1 O 1.00451(15) 0.8128(3) 0.89451(13) 0.0267(8) Uani 1 1 d . .
O2 O 0.99467(14) 0.5948(3) 1.03665(13) 0.0195(7) Uani 1 1 d . .
O3 O 0.90645(15) 0.6431(3) 0.87420(13) 0.0289(8) Uani 1 1 d . .
O4 O 0.88750(14) 0.5585(3) 0.97810(13) 0.0239(8) Uani 1 1 d . .
O5 O 1.08508(15) 0.6547(3) 0.95581(13) 0.0285(8) Uani 1 1 d . .
H5 H 1.100072 0.596305 0.983469 0.034 Uiso 1 1 calc R .
N1 N 0.95256(17) 0.8198(4) 0.99868(15) 0.0207(9) Uani 1 1 d . .
N2 N 0.94344(18) 0.7957(4) 1.05515(15) 0.0198(8) Uani 1 1 d . .
N3 N 0.97135(17) 0.5041(4) 1.13589(16) 0.0237(9) Uani 1 1 d . .
N4 N 0.9106(2) 0.6618(4) 1.21357(18) 0.0363(11) Uani 1 1 d . .
C1 C 0.9741(2) 0.9255(4) 0.8865(2) 0.0230(11) Uani 1 1 d . .
C2 C 0.9746(2) 0.9889(5) 0.8346(2) 0.0297(12) Uani 1 1 d . .
H2 H 0.997712 0.950075 0.805912 0.036 Uiso 1 1 calc R .
C3 C 0.9420(2) 1.1070(5) 0.8249(2) 0.0298(12) Uani 1 1 d . .
H3 H 0.942664 1.145682 0.789431 0.036 Uiso 1 1 calc R .
C4 C 0.9082(2) 1.1702(5) 0.8659(2) 0.0288(12) Uani 1 1 d . .
C5 C 0.9095(2) 1.1104(5) 0.9170(2) 0.0264(11) Uani 1 1 d . .
H5A H 0.888079 1.153236 0.945774 0.032 Uiso 1 1 calc R .
C6 C 0.9404(2) 0.9907(5) 0.92845(19) 0.0243(11) Uani 1 1 d . .
C7 C 0.9371(2) 0.9406(4) 0.9836(2) 0.0231(11) Uani 1 1 d . .
H7 H 0.922381 1.000527 1.010801 0.028 Uiso 1 1 calc R .
C8 C 0.8748(3) 1.2999(5) 0.8552(2) 0.0383(14) Uani 1 1 d . .
H8A H 0.848381 1.320315 0.886166 0.057 Uiso 1 1 calc GR .
H8B H 0.850353 1.290296 0.822070 0.057 Uiso 1 1 calc GR .
H8C H 0.903922 1.373700 0.850286 0.057 Uiso 1 1 calc GR .
C9 C 0.9658(2) 0.6790(5) 1.06872(18) 0.0188(10) Uani 1 1 d . U
C10 C 0.9546(2) 0.6316(4) 1.12517(19) 0.0193(10) Uani 1 1 d . .
C11 C 0.9261(2) 0.7099(5) 1.16453(19) 0.0267(12) Uani 1 1 d . U
H11 H 0.917144 0.801757 1.156286 0.032 Uiso 1 1 calc R .
C12 C 0.9259(3) 0.5330(5) 1.2233(2) 0.0381(14) Uani 1 1 d . .
H12 H 0.915507 0.493622 1.257359 0.046 Uiso 1 1 calc R .
C13 C 0.9566(3) 0.4548(5) 1.1847(2) 0.0345(13) Uani 1 1 d . .
H13 H 0.967186 0.364175 1.193493 0.041 Uiso 1 1 calc R .
C14 C 0.8546(3) 0.7597(6) 0.7810(2) 0.0437(16) Uani 1 1 d . .
H14 H 0.891894 0.798326 0.792369 0.052 Uiso 1 1 calc R .
C15 C 0.8324(3) 0.7873(6) 0.7290(2) 0.0525(18) Uani 1 1 d . .
H15 H 0.854077 0.844919 0.704941 0.063 Uiso 1 1 calc R .
C16 C 0.7787(3) 0.7302(7) 0.7130(3) 0.059(2) Uani 1 1 d . .
H16 H 0.763482 0.748658 0.677563 0.071 Uiso 1 1 calc R .
C17 C 0.7464(3) 0.6464(7) 0.7474(2) 0.0593(19) Uani 1 1 d . .
H17 H 0.709327 0.607584 0.735784 0.071 Uiso 1 1 calc R .
C18 C 0.7686(3) 0.6197(6) 0.7989(2) 0.0474(16) Uani 1 1 d . .
H18 H 0.746559 0.561981 0.822746 0.057 Uiso 1 1 calc R .
C19 C 0.8228(2) 0.6763(5) 0.8163(2) 0.0321(13) Uani 1 1 d . .
C20 C 0.8496(2) 0.6444(5) 0.8714(2) 0.0281(12) Uani 1 1 d . .
C21 C 0.8107(2) 0.6162(5) 0.9154(2) 0.0282(12) Uani 1 1 d . .
H21 H 0.768416 0.628228 0.910463 0.034 Uiso 1 1 calc R .
C22 C 0.8314(2) 0.5717(4) 0.9656(2) 0.0247(11) Uani 1 1 d . .
C23 C 0.7876(2) 0.5319(5) 1.0092(2) 0.0250(11) Uani 1 1 d . .
C24 C 0.7363(2) 0.4541(5) 0.9972(3) 0.0380(14) Uani 1 1 d . .
H24 H 0.726865 0.431483 0.960486 0.046 Uiso 1 1 calc R .
C25 C 0.6994(3) 0.4107(6) 1.0393(3) 0.0513(18) Uani 1 1 d . .
H25 H 0.665241 0.355882 1.031412 0.062 Uiso 1 1 calc R .
C26 C 0.7116(3) 0.4455(6) 1.0918(3) 0.056(2) Uani 1 1 d . .
H26 H 0.685227 0.416941 1.120086 0.067 Uiso 1 1 calc R .
C27 C 0.7625(3) 0.5229(5) 1.1044(3) 0.0439(16) Uani 1 1 d . .
H27 H 0.770887 0.546574 1.141176 0.053 Uiso 1 1 calc R .
C28 C 0.8006(2) 0.5647(5) 1.0631(2) 0.0308(12) Uani 1 1 d . .
H28 H 0.835701 0.616033 1.071474 0.037 Uiso 1 1 calc R .
C29 C 1.1316(2) 0.7382(5) 0.9319(2) 0.0340(13) Uani 1 1 d . .
H29A H 1.151509 0.688459 0.902395 0.051 Uiso 1 1 calc GR .
H29B H 1.161476 0.761872 0.959863 0.051 Uiso 1 1 calc GR .
H29C H 1.113394 0.821082 0.917326 0.051 Uiso 1 1 calc GR .

loop_
_atom_site_aniso_label
_atom_site_aniso_U_11
_atom_site_aniso_U_22
_atom_site_aniso_U_33
_atom_site_aniso_U_23
_atom_site_aniso_U_13
_atom_site_aniso_U_12
Ho1 0.02094(13) 0.01819(12) 0.01734(14) 0.00142(9) 0.00174(9) 0.00223(9)
O1 0.031(2) 0.0213(17) 0.028(2) 0.0057(15) 0.0080(16) 0.0049(15)
O2 0.0219(18) 0.0178(15) 0.0189(17) 0.0018(14) 0.0038(14) 0.0027(13)
O3 0.027(2) 0.0306(19) 0.029(2) 0.0042(16) -0.0025(16) 0.0019(15)
O4 0.0182(19) 0.0286(18) 0.0248(19) 0.0020(15) -0.0020(15) -0.0010(14)
O5 0.030(2) 0.0303(18) 0.0253(19) 0.0121(15) 0.0055(15) 0.0037(15)
N1 0.020(2) 0.021(2) 0.021(2) 0.0009(17) 0.0002(17) 0.0025(17)
N2 0.022(2) 0.0218(19) 0.016(2) 0.0008(17) -0.0001(18) -0.0009(17)
N3 0.027(2) 0.023(2) 0.021(2) 0.0038(18) -0.0005(18) -0.0033(17)
N4 0.047(3) 0.031(2) 0.031(3) -0.003(2) 0.008(2) 0.003(2)
C1 0.027(3) 0.015(2) 0.027(3) 0.003(2) -0.002(2) -0.003(2)
C2 0.039(3) 0.027(3) 0.023(3) 0.002(2) 0.004(2) 0.002(2)
C3 0.042(3) 0.023(2) 0.024(3) 0.008(2) -0.006(3) -0.001(2)
C4 0.033(3) 0.023(2) 0.031(3) 0.001(2) -0.001(2) -0.001(2)
C5 0.030(3) 0.023(2) 0.026(3) 0.001(2) 0.003(2) -0.001(2)
C6 0.025(3) 0.021(2) 0.026(3) 0.004(2) 0.002(2) 0.002(2)
C7 0.022(3) 0.020(2) 0.027(3) -0.004(2) 0.003(2) 0.001(2)
C8 0.049(4) 0.028(3) 0.039(3) 0.007(3) -0.003(3) 0.007(3)
C9 0.018(2) 0.021(2) 0.018(2) -0.003(2) -0.0003(19) -0.0005(18)
C10 0.018(2) 0.020(2) 0.020(3) -0.002(2) -0.003(2) 0.0000(19)
C11 0.033(3) 0.025(2) 0.022(3) -0.002(2) 0.005(2) 0.001(2)
C12 0.056(4) 0.031(3) 0.027(3) 0.001(2) 0.014(3) -0.004(3)
C13 0.048(4) 0.030(3) 0.026(3) 0.004(2) 0.004(3) -0.001(2)
C14 0.061(4) 0.036(3) 0.034(4) 0.002(3) -0.012(3) 0.005(3)
C15 0.090(5) 0.035(3) 0.032(4) 0.007(3) -0.012(4) 0.006(3)
C16 0.088(6) 0.054(4) 0.035(4) -0.001(3) -0.027(4) 0.018(4)
C17 0.059(4) 0.078(5) 0.041(4) -0.005(4) -0.026(3) 0.009(4)
C18 0.048(4) 0.057(4) 0.037(4) 0.005(3) -0.009(3) 0.000(3)
C19 0.040(3) 0.029(3) 0.028(3) -0.006(2) -0.007(3) 0.010(2)
C20 0.034(3) 0.021(2) 0.029(3) -0.002(2) -0.007(2) 0.003(2)
C21 0.024(3) 0.033(3) 0.028(3) -0.002(2) -0.006(2) 0.007(2)
C22 0.022(3) 0.019(2) 0.034(3) -0.004(2) 0.003(2) 0.000(2)
C23 0.019(3) 0.021(2) 0.035(3) 0.001(2) 0.003(2) 0.001(2)
C24 0.023(3) 0.029(3) 0.062(4) 0.007(3) -0.011(3) 0.000(2)
C25 0.022(3) 0.042(3) 0.091(5) 0.031(4) -0.006(3) 0.001(3)
C26 0.034(4) 0.048(4) 0.085(5) 0.035(4) 0.030(4) 0.018(3)
C27 0.049(4) 0.035(3) 0.047(4) 0.007(3) 0.022(3) 0.010(3)
C28 0.030(3) 0.023(2) 0.040(3) 0.001(2) 0.009(3) -0.001(2)
C29 0.029(3) 0.028(3) 0.044(4) 0.007(3) 0.006(3) -0.003(2)

loop_
_atom_type_symbol
_atom_type_description
_atom_type_scat_dispersion_real
_atom_type_scat_dispersion_imag
_atom_type_scat_source
C C 0.0033 0.0016 'International Tables Vol C Tables 4.2.6.8 and 6.1.1.4'
H H 0.0000 0.0000 'International Tables Vol C Tables 4.2.6.8 and 6.1.1.4'
Ho Ho -0.2175 4.6783 'International Tables Vol C Tables 4.2.6.8 and 6.1.1.4'
N N 0.0061 0.0033 'International Tables Vol C Tables 4.2.6.8 and 6.1.1.4'
O O 0.0106 0.0060 'International Tables Vol C Tables 4.2.6.8 and 6.1.1.4'

loop_
_geom_angle_atom_site_label_1
_geom_angle_atom_site_label_2
_geom_angle_atom_site_label_3
_geom_angle
_geom_angle_site_symmetry_1
_geom_angle_site_symmetry_3
O1 Ho1 Ho1 148.65(9) . 5_767
O1 Ho1 O2 126.73(11) . .
O1 Ho1 O2 146.10(11) . 5_767
O1 Ho1 O3 75.98(12) . .
O1 Ho1 O4 131.62(11) . .
O1 Ho1 O5 75.63(12) . .
O1 Ho1 N1 74.49(13) . .
O1 Ho1 N3 86.14(12) . 5_767
O2 Ho1 Ho1 33.14(7) . 5_767
O2 Ho1 Ho1 33.55(8) 5_767 5_767
O2 Ho1 O2 66.70(12) 5_767 .
O2 Ho1 O5 79.98(11) 5_767 .
O2 Ho1 N1 131.21(12) 5_767 .
O2 Ho1 N1 65.18(11) . .
O2 Ho1 N3 126.27(11) . 5_767
O2 Ho1 N3 64.96(11) 5_767 5_767
O3 Ho1 Ho1 135.14(8) . 5_767
O3 Ho1 O2 112.34(11) . 5_767
O3 Ho1 O2 143.30(11) . .
O3 Ho1 O4 71.27(11) . .
O3 Ho1 O5 142.10(11) . .
O3 Ho1 N1 101.39(12) . .
O3 Ho1 N3 78.18(12) . 5_767
O4 Ho1 Ho1 73.78(8) . 5_767
O4 Ho1 O2 80.47(11) . 5_767
O4 Ho1 O2 72.51(11) . .
O4 Ho1 O5 146.26(11) . .
O4 Ho1 N1 78.17(12) . .
O4 Ho1 N3 119.67(12) . 5_767
O5 Ho1 Ho1 74.71(8) . 5_767
O5 Ho1 O2 74.57(11) . .
O5 Ho1 N1 94.65(12) . .
O5 Ho1 N3 75.35(12) . 5_767
N1 Ho1 Ho1 98.02(9) . 5_767
N1 Ho1 N3 160.00(12) . 5_767
N3 Ho1 Ho1 95.97(9) 5_767 5_767
C1 O1 Ho1 130.0(3) . .
Ho1 O2 Ho1 113.30(12) 5_767 .
C9 O2 Ho1 125.4(3) . 5_767
C9 O2 Ho1 115.2(3) . .
C20 O3 Ho1 137.6(3) . .
C22 O4 Ho1 136.1(3) . .
Ho1 O5 H5 112.8 . .
C29 O5 Ho1 134.3(3) . .
C29 O5 H5 112.8 . .
N2 N1 Ho1 118.2(2) . .
C7 N1 Ho1 127.8(3) . .
C7 N1 N2 113.4(4) . .
C9 N2 N1 110.2(4) . .
C10 N3 Ho1 117.4(3) . 5_767
C13 N3 Ho1 125.4(3) . 5_767
C13 N3 C10 116.9(4) . .
C12 N4 C11 115.7(4) . .
O1 C1 C2 120.2(4) . .
O1 C1 C6 122.9(4) . .
C2 C1 C6 116.9(4) . .
C1 C2 H2 119.4 . .
C3 C2 C1 121.3(5) . .
C3 C2 H2 119.4 . .
C2 C3 H3 119.1 . .
C2 C3 C4 121.9(5) . .
C4 C3 H3 119.1 . .
C3 C4 C8 121.2(5) . .
C5 C4 C3 116.6(4) . .
C5 C4 C8 122.1(5) . .
C4 C5 H5A 118.2 . .
C4 C5 C6 123.7(5) . .
C6 C5 H5A 118.2 . .
C1 C6 C7 123.3(4) . .
C5 C6 C1 119.6(4) . .
C5 C6 C7 117.1(4) . .
N1 C7 C6 124.8(4) . .
N1 C7 H7 117.6 . .
C6 C7 H7 117.6 . .
C4 C8 H8A 109.5 . .
C4 C8 H8B 109.5 . .
C4 C8 H8C 109.5 . .
H8A C8 H8B 109.5 . .
H8A C8 H8C 109.5 . .
H8B C8 H8C 109.5 . .
O2 C9 C10 116.2(4) . .
N2 C9 O2 126.6(4) . .
N2 C9 C10 117.1(4) . .
N3 C10 C9 115.7(4) . .
N3 C10 C11 120.9(4) . .
C11 C10 C9 123.3(4) . .
N4 C11 C10 122.9(4) . .
N4 C11 H11 118.6 . .
C10 C11 H11 118.6 . .
N4 C12 H12 119.1 . .
N4 C12 C13 121.9(5) . .
C13 C12 H12 119.1 . .
N3 C13 C12 121.6(5) . .
N3 C13 H13 119.2 . .
C12 C13 H13 119.2 . .
C15 C14 H14 119.7 . .
C19 C14 H14 119.7 . .
C19 C14 C15 120.5(6) . .
C14 C15 H15 120.4 . .
C16 C15 C14 119.1(6) . .
C16 C15 H15 120.4 . .
C15 C16 H16 119.4 . .
C15 C16 C17 121.3(6) . .
C17 C16 H16 119.4 . .
C16 C17 H17 120.3 . .
C18 C17 C16 119.4(6) . .
C18 C17 H17 120.3 . .
C17 C18 H18 119.7 . .
C17 C18 C19 120.6(6) . .
C19 C18 H18 119.7 . .
C14 C19 C18 119.1(5) . .
C14 C19 C20 118.9(5) . .
C18 C19 C20 122.0(5) . .
O3 C20 C19 116.3(5) . .
O3 C20 C21 124.5(5) . .
C21 C20 C19 119.2(5) . .
C20 C21 H21 118.6 . .
C22 C21 C20 122.8(5) . .
C22 C21 H21 118.6 . .
O4 C22 C21 124.3(5) . .
O4 C22 C23 115.4(4) . .
C21 C22 C23 120.2(4) . .
C24 C23 C22 121.2(5) . .
C28 C23 C22 118.9(4) . .
C28 C23 C24 119.7(5) . .
C23 C24 H24 120.4 . .
C25 C24 C23 119.3(6) . .
C25 C24 H24 120.4 . .
C24 C25 H25 119.6 . .
C26 C25 C24 120.8(6) . .
C26 C25 H25 119.6 . .
C25 C26 H26 119.7 . .
C25 C26 C27 120.6(6) . .
C27 C26 H26 119.7 . .
C26 C27 H27 120.2 . .
C28 C27 C26 119.5(6) . .
C28 C27 H27 120.2 . .
C23 C28 H28 119.9 . .
C27 C28 C23 120.1(5) . .
C27 C28 H28 119.9 . .
O5 C29 H29A 109.5 . .
O5 C29 H29B 109.5 . .
O5 C29 H29C 109.5 . .
H29A C29 H29B 109.5 . .
H29A C29 H29C 109.5 . .
H29B C29 H29C 109.5 . .

loop_
_geom_bond_atom_site_label_1
_geom_bond_atom_site_label_2
_geom_bond_distance
_geom_bond_site_symmetry_2
Ho1 Ho1 3.9603(7) 5_767
Ho1 O1 2.207(3) .
Ho1 O2 2.358(3) 5_767
Ho1 O2 2.383(3) .
Ho1 O3 2.318(3) .
Ho1 O4 2.341(3) .
Ho1 O5 2.366(3) .
Ho1 N1 2.414(4) .
Ho1 N3 2.557(4) 5_767
O1 C1 1.314(5) .
O2 C9 1.311(5) .
O3 C20 1.260(6) .
O4 C22 1.283(6) .
O5 H5 0.9500 .
O5 C29 1.443(6) .
N1 N2 1.420(5) .
N1 C7 1.295(6) .
N2 C9 1.297(6) .
N3 C10 1.339(6) .
N3 C13 1.333(6) .
N4 C11 1.338(6) .
N4 C12 1.337(6) .
C1 C2 1.419(7) .
C1 C6 1.424(7) .
C2 H2 0.9500 .
C2 C3 1.392(6) .
C3 H3 0.9500 .
C3 C4 1.400(7) .
C4 C5 1.386(7) .
C4 C8 1.501(6) .
C5 H5A 0.9500 .
C5 C6 1.395(6) .
C6 C7 1.441(6) .
C7 H7 0.9500 .
C8 H8A 0.9800 .
C8 H8B 0.9800 .
C8 H8C 0.9800 .
C9 C10 1.483(6) .
C10 C11 1.388(6) .
C11 H11 0.9500 .
C12 H12 0.9500 .
C12 C13 1.398(7) .
C13 H13 0.9500 .
C14 H14 0.9500 .
C14 C15 1.395(7) .
C14 C19 1.387(7) .
C15 H15 0.9500 .
C15 C16 1.370(9) .
C16 H16 0.9500 .
C16 C17 1.382(9) .
C17 H17 0.9500 .
C17 C18 1.380(8) .
C18 H18 0.9500 .
C18 C19 1.389(8) .
C19 C20 1.508(7) .
C20 C21 1.408(7) .
C21 H21 0.9500 .
C21 C22 1.387(7) .
C22 C23 1.496(7) .
C23 C24 1.402(7) .
C23 C28 1.391(7) .
C24 H24 0.9500 .
C24 C25 1.383(8) .
C25 H25 0.9500 .
C25 C26 1.360(9) .
C26 H26 0.9500 .
C26 C27 1.395(9) .
C27 H27 0.9500 .
C27 C28 1.381(7) .
C28 H28 0.9500 .
C29 H29A 0.9800 .
C29 H29B 0.9800 .
C29 H29C 0.9800 .

loop_
_geom_hbond_atom_site_label_D
_geom_hbond_atom_site_label_H
_geom_hbond_atom_site_label_A
_geom_hbond_distance_DH
_geom_hbond_distance_HA
_geom_hbond_distance_DA
_geom_hbond_angle_DHA
_geom_hbond_site_symmetry_A
_geom_hbond_publ_flag
O5 H5 O4 0.95 1.82 2.726(4) 159.0 5_767 yes
C29 H29C O1 0.98 2.47 3.047(6) 117.1 . yes

loop_
_geom_torsion_atom_site_label_1
_geom_torsion_atom_site_label_2
_geom_torsion_atom_site_label_3
_geom_torsion_atom_site_label_4
_geom_torsion
_geom_torsion_site_symmetry_1
Ho1 O1 C1 C2 -140.0(4) .
Ho1 O1 C1 C6 41.1(6) .
Ho1 O2 C9 N2 -18.4(6) .
Ho1 O2 C9 N2 -169.1(3) 5_767
Ho1 O2 C9 C10 6.8(5) 5_767
Ho1 O2 C9 C10 157.5(3) .
Ho1 O3 C20 C19 170.7(3) .
Ho1 O3 C20 C21 -10.4(8) .
Ho1 O4 C22 C21 14.7(7) .
Ho1 O4 C22 C23 -166.8(3) .
Ho1 N1 N2 C9 15.5(5) .
Ho1 N1 C7 C6 -8.3(7) .
Ho1 N3 C10 C9 0.7(5) 5_767
Ho1 N3 C10 C11 178.0(3) 5_767
Ho1 N3 C13 C12 -175.1(4) 5_767
O1 C1 C2 C3 178.9(5) .
O1 C1 C6 C5 179.7(4) .
O1 C1 C6 C7 0.8(8) .
O2 C9 C10 N3 -4.6(6) .
O2 C9 C10 C11 178.2(4) .
O3 C20 C21 C22 -6.1(8) .
O4 C22 C23 C24 -135.8(5) .
O4 C22 C23 C28 39.6(6) .
N1 N2 C9 O2 2.0(6) .
N1 N2 C9 C10 -173.8(4) .
N2 N1 C7 C6 -178.6(4) .
N2 C9 C10 N3 171.7(4) .
N2 C9 C10 C11 -5.5(7) .
N3 C10 C11 N4 -4.0(8) .
N4 C12 C13 N3 -1.1(9) .
C1 C2 C3 C4 1.3(8) .
C1 C6 C7 N1 -15.3(8) .
C2 C1 C6 C5 0.8(7) .
C2 C1 C6 C7 -178.2(5) .
C2 C3 C4 C5 0.9(8) .
C2 C3 C4 C8 178.0(5) .
C3 C4 C5 C6 -2.3(8) .
C4 C5 C6 C1 1.4(8) .
C4 C5 C6 C7 -179.5(5) .
C5 C6 C7 N1 165.7(5) .
C6 C1 C2 C3 -2.1(7) .
C7 N1 N2 C9 -173.1(4) .
C8 C4 C5 C6 -179.4(5) .
C9 C10 C11 N4 173.1(5) .
C10 N3 C13 C12 -1.0(8) .
C11 N4 C12 C13 0.7(8) .
C12 N4 C11 C10 1.8(8) .
C13 N3 C10 C9 -173.9(4) .
C13 N3 C10 C11 3.4(7) .
C14 C15 C16 C17 0.1(10) .
C14 C19 C20 O3 -29.8(7) .
C14 C19 C20 C21 151.3(5) .
C15 C14 C19 C18 0.5(8) .
C15 C14 C19 C20 177.6(5) .
C15 C16 C17 C18 0.0(10) .
C16 C17 C18 C19 0.1(10) .
C17 C18 C19 C14 -0.4(9) .
C17 C18 C19 C20 -177.3(5) .
C18 C19 C20 O3 147.2(5) .
C18 C19 C20 C21 -31.7(7) .
C19 C14 C15 C16 -0.4(9) .
C19 C20 C21 C22 172.8(4) .
C20 C21 C22 O4 3.8(8) .
C20 C21 C22 C23 -174.6(4) .
C21 C22 C23 C24 42.7(7) .
C21 C22 C23 C28 -141.9(5) .
C22 C23 C24 C25 175.0(5) .
C22 C23 C28 C27 -176.6(4) .
C23 C24 C25 C26 1.8(8) .
C24 C23 C28 C27 -1.1(7) .
C24 C25 C26 C27 -1.7(9) .
C25 C26 C27 C28 0.3(8) .
C26 C27 C28 C23 1.1(8) .
C28 C23 C24 C25 -0.3(7) .
